data_7118047
loop_
_publ_author_name
'Vincent-Rocan, Jean-Fran\,cois'
'Derasp, Joshua S.'
'Beauchemin, Andr\'e M'

_publ_section_title
;
 Diversity-oriented heterocyclic synthesis using divergent reactivity of
 N-substituted iso(thio)cyanates.
;
_journal_issue 91
_journal_name_full 'Chemical communications (Cambridge, England)'
_journal_page_first 16405
_journal_page_last 16408
_journal_paper_doi 10.1039/c5cc07212c
_journal_volume 51
_journal_year 2015
_chemical_formula_sum 'C18 H15 N3 S'
_chemical_formula_weight 305.39
_space_group_crystal_system monoclinic
_space_group_IT_number 14
_space_group_name_Hall '-P 2ybc'
_space_group_name_H-M_alt 'P 1 21/c 1'
_symmetry_space_group_name_Hall '-P 2ybc'
_symmetry_space_group_name_H-M 'P 1 21/c 1'
_atom_sites_solution_hydrogens geom
_audit_creation_method SHELXL-2014/7
_audit_update_record
;
2015-08-25 deposited with the CCDC.
2015-09-21 downloaded from the CCDC.
;
_cell_angle_alpha 90
_cell_angle_beta 111.5047(12)
_cell_angle_gamma 90
_cell_formula_units_Z 4
_cell_length_a 9.3536(2)
_cell_length_b 17.7010(4)
_cell_length_c 9.8752(2)
_cell_measurement_reflns_used 6096
_cell_measurement_temperature 200(2)
_cell_measurement_theta_max 28.27
_cell_measurement_theta_min 2.50
_cell_volume 1521.20(6)
_computing_cell_refinement 'APEX II, Bruker (2009)'
_computing_data_collection 'APEX II, Bruker (2009)'
_computing_data_reduction 'XPREP, Bruker (2009)'
_computing_molecular_graphics 'SHELXTL, Bruker (2004)'
_computing_publication_material 'SHELXTL, Bruker (2004)'
_computing_structure_refinement 'SHELXL-2014/7 (Sheldrick, 2014)'
_computing_structure_solution 'SHELXS-03 (Sheldrick, 2003)'
_diffrn_ambient_temperature 200(2)
_diffrn_measured_fraction_theta_full 0.982
_diffrn_measured_fraction_theta_max 0.979
_diffrn_measurement_device_type 'Bruker APEX-II CCD'
_diffrn_measurement_method '\f and \w scans'
_diffrn_radiation_type MoK\a
_diffrn_radiation_wavelength 0.71073
_diffrn_reflns_av_R_equivalents 0.0206
_diffrn_reflns_av_unetI/netI 0.0202
_diffrn_reflns_laue_measured_fraction_full 0.982
_diffrn_reflns_laue_measured_fraction_max 0.979
_diffrn_reflns_limit_h_max 12
_diffrn_reflns_limit_h_min -12
_diffrn_reflns_limit_k_max 23
_diffrn_reflns_limit_k_min -23
_diffrn_reflns_limit_l_max 13
_diffrn_reflns_limit_l_min -13
_diffrn_reflns_number 13170
_diffrn_reflns_point_group_measured_fraction_full 0.982
_diffrn_reflns_point_group_measured_fraction_max 0.979
_diffrn_reflns_theta_full 25.242
_diffrn_reflns_theta_max 28.323
_diffrn_reflns_theta_min 2.301
_exptl_absorpt_coefficient_mu 0.212
_exptl_absorpt_correction_T_max 0.7457
_exptl_absorpt_correction_T_min 0.6550
_exptl_absorpt_correction_type multi-scan
_exptl_absorpt_process_details 'SADABS, Bruker (2003)'
_exptl_crystal_colour yellow
_exptl_crystal_density_diffrn 1.333
_exptl_crystal_density_meas ?
_exptl_crystal_description plate
_exptl_crystal_F_000 640
_exptl_crystal_size_max 0.380
_exptl_crystal_size_mid 0.140
_exptl_crystal_size_min 0.060
_refine_diff_density_max 0.258
_refine_diff_density_min -0.307
_refine_diff_density_rms 0.048
_refine_ls_extinction_method none
_refine_ls_goodness_of_fit_ref 1.033
_refine_ls_hydrogen_treatment constr
_refine_ls_matrix_type full
_refine_ls_number_parameters 209
_refine_ls_number_reflns 3717
_refine_ls_number_restraints 1
_refine_ls_restrained_S_all 1.033
_refine_ls_R_factor_all 0.0497
_refine_ls_R_factor_gt 0.0396
_refine_ls_shift/su_max 0.001
_refine_ls_shift/su_mean 0.000
_refine_ls_structure_factor_coef Fsqd
_refine_ls_weighting_details 'w=1/[\s^2^(Fo^2^)+(0.0626P)^2^+0.3131P] where P=(Fo^2^+2Fc^2^)/3'
_refine_ls_weighting_scheme calc
_refine_ls_wR_factor_gt 0.1047
_refine_ls_wR_factor_ref 0.1127
_reflns_Friedel_coverage 0.000
_reflns_number_gt 3076
_reflns_number_total 3717
_reflns_threshold_expression 'I > 2\s(I)'
_cod_data_source_file c5cc07212c2.cif
_cod_data_source_block ab026
_cod_depositor_comments
;
The following automatic conversions were performed:

'_exptl_crystal_density_meas' value 'n/a' was changed to '?' - the
value is perceived as not measured.

Automatic conversion script
Id: cif_fix_values 3271 2015-04-21 07:52:19Z andrius 
;
_cod_database_code 7118047
_shelx_shelxl_version_number 2014/7
_shelx_space_group_comment
; 
The symmetry employed for this shelxl refinement is uniquely defined 
by the following loop, which should always be used as a source of 
symmetry information in preference to the above space-group names. 
They are only intended as comments. 
;
_shelx_estimated_absorpt_t_min 0.924
_shelx_estimated_absorpt_t_max 0.987

loop_
_space_group_symop_operation_xyz
'x, y, z'
'-x, y+1/2, -z+1/2'
'-x, -y, -z'
'x, -y-1/2, z-1/2'

loop_
_atom_site_label
_atom_site_type_symbol
_atom_site_fract_x
_atom_site_fract_y
_atom_site_fract_z
_atom_site_U_iso_or_equiv
_atom_site_adp_type
_atom_site_occupancy
_atom_site_site_symmetry_order
_atom_site_calc_flag
_atom_site_refinement_flags_posn
_atom_site_refinement_flags_adp
_atom_site_refinement_flags_occupancy
_atom_site_disorder_assembly
_atom_site_disorder_group
S1 S 0.78665(4) 0.02049(2) 0.90075(4) 0.04176(13) Uani 1 1 d . . . . .
N1 N 0.52911(14) 0.07488(8) 0.89807(14) 0.0419(3) Uani 1 1 d . . . . .
N2 N 0.49767(13) -0.01382(6) 0.71689(13) 0.0342(3) Uani 1 1 d . . . . .
N3 N 0.58717(12) -0.05935(6) 0.66608(12) 0.0313(2) Uani 1 1 d . . . . .
C1 C 0.7953(2) 0.08784(12) 1.0341(2) 0.0674(6) Uani 1 1 d D . . . .
C2 C 0.63935(19) 0.11653(9) 1.01560(18) 0.0485(4) Uani 1 1 d . . . . .
H2A H 0.6193 0.1091 1.1064 0.058 Uiso 1 1 calc R U . . .
H2B H 0.6318 0.1712 0.9925 0.058 Uiso 1 1 calc R U . . .
C3 C 0.58501(16) 0.02565(7) 0.82732(15) 0.0332(3) Uani 1 1 d . . . . .
C4 C 0.9330(5) 0.1240(2) 1.1100(5) 0.0672(12) Uani 0.55 1 d D . P A 1
H4A H 0.9328 0.1712 1.1556 0.081 Uiso 0.55 1 calc R U P A 1
H4B H 1.0275 0.1015 1.1163 0.081 Uiso 0.55 1 calc R U P A 1
C4' C 0.9083(6) 0.0900(3) 1.1696(6) 0.0644(13) Uani 0.45 1 d D . P A 2
H4C H 0.8867 0.1095 1.2497 0.077 Uiso 0.45 1 calc R U P A 2
H4D H 1.0084 0.0720 1.1836 0.077 Uiso 0.45 1 calc R U P A 2
C5 C 0.36671(17) 0.09173(10) 0.85260(18) 0.0452(4) Uani 1 1 d . . . . .
H5A H 0.3430 0.1368 0.7907 0.068 Uiso 1 1 calc R U . . .
H5B H 0.3404 0.1009 0.9386 0.068 Uiso 1 1 calc R U . . .
H5C H 0.3069 0.0489 0.7978 0.068 Uiso 1 1 calc R U . . .
C6 C 0.51232(14) -0.10148(7) 0.55602(14) 0.0300(3) Uani 1 1 d . . . . .
C7 C 0.59312(15) -0.15523(7) 0.49571(13) 0.0302(3) Uani 1 1 d . . . . .
C8 C 0.74855(16) -0.16852(8) 0.53353(15) 0.0357(3) Uani 1 1 d . . . . .
H8A H 0.8223 -0.1384 0.6052 0.043 Uiso 1 1 calc R U . . .
C9 C 0.79474(17) -0.22693(9) 0.46436(15) 0.0394(3) Uani 1 1 d . . . . .
H9A H 0.9011 -0.2372 0.4899 0.047 Uiso 1 1 calc R U . . .
C10 C 0.68693(18) -0.27040(8) 0.35835(16) 0.0395(3) Uani 1 1 d . . . . .
H10A H 0.7204 -0.3105 0.3133 0.047 Uiso 1 1 calc R U . . .
C11 C 0.53107(17) -0.25594(8) 0.31758(16) 0.0372(3) Uani 1 1 d . . . . .
H11A H 0.4578 -0.2850 0.2435 0.045 Uiso 1 1 calc R U . . .
C12 C 0.48385(15) -0.19822(7) 0.38689(14) 0.0315(3) Uani 1 1 d . . . . .
C13 C 0.33058(15) -0.17133(8) 0.37262(15) 0.0342(3) Uani 1 1 d . . . . .
C14 C 0.18635(17) -0.19447(9) 0.28005(18) 0.0462(4) Uani 1 1 d . . . . .
H14A H 0.1754 -0.2338 0.2114 0.055 Uiso 1 1 calc R U . . .
C15 C 0.05784(19) -0.15892(11) 0.2898(2) 0.0575(5) Uani 1 1 d . . . . .
H15A H -0.0419 -0.1742 0.2274 0.069 Uiso 1 1 calc R U . . .
C16 C 0.07355(18) -0.10160(11) 0.3891(2) 0.0561(4) Uani 1 1 d . . . . .
H16A H -0.0158 -0.0781 0.3939 0.067 Uiso 1 1 calc R U . . .
C17 C 0.21754(17) -0.07757(9) 0.48235(18) 0.0432(3) Uani 1 1 d . . . . .
H17A H 0.2274 -0.0380 0.5501 0.052 Uiso 1 1 calc R U . . .
C18 C 0.34672(15) -0.11287(8) 0.47399(15) 0.0337(3) Uani 1 1 d . . . . .

loop_
_atom_site_aniso_label
_atom_site_aniso_U_11
_atom_site_aniso_U_22
_atom_site_aniso_U_33
_atom_site_aniso_U_23
_atom_site_aniso_U_13
_atom_site_aniso_U_12
S1 0.0370(2) 0.0412(2) 0.0418(2) -0.01235(15) 0.00812(16) 0.00583(14)
N1 0.0395(6) 0.0465(7) 0.0357(6) -0.0068(5) 0.0091(5) 0.0114(5)
N2 0.0362(6) 0.0347(6) 0.0324(6) -0.0014(5) 0.0133(5) 0.0017(4)
N3 0.0354(6) 0.0300(5) 0.0287(5) 0.0002(4) 0.0119(5) -0.0003(4)
C1 0.0491(10) 0.0695(12) 0.0626(11) -0.0365(10) -0.0045(8) 0.0203(9)
C2 0.0505(9) 0.0457(9) 0.0433(8) -0.0137(7) 0.0101(7) 0.0119(7)
C3 0.0376(7) 0.0318(6) 0.0297(6) 0.0015(5) 0.0117(6) 0.0047(5)
C4 0.0459(19) 0.062(3) 0.071(3) -0.034(2) -0.0056(19) 0.0114(17)
C4' 0.050(2) 0.076(4) 0.060(3) -0.029(3) 0.010(2) 0.008(2)
C5 0.0416(8) 0.0518(9) 0.0450(8) 0.0023(7) 0.0192(7) 0.0118(7)
C6 0.0322(6) 0.0288(6) 0.0292(6) 0.0023(5) 0.0116(5) -0.0019(5)
C7 0.0358(6) 0.0295(6) 0.0261(6) 0.0012(5) 0.0122(5) -0.0022(5)
C8 0.0344(7) 0.0416(7) 0.0285(6) -0.0014(5) 0.0086(5) -0.0001(5)
C9 0.0381(7) 0.0476(8) 0.0333(7) 0.0035(6) 0.0139(6) 0.0071(6)
C10 0.0495(8) 0.0375(7) 0.0357(7) -0.0002(6) 0.0206(6) 0.0046(6)
C11 0.0452(8) 0.0340(7) 0.0340(7) -0.0044(6) 0.0164(6) -0.0075(6)
C12 0.0352(6) 0.0299(6) 0.0305(6) 0.0010(5) 0.0134(5) -0.0053(5)
C13 0.0339(6) 0.0331(7) 0.0360(7) -0.0010(5) 0.0133(6) -0.0074(5)
C14 0.0384(7) 0.0462(9) 0.0519(9) -0.0111(7) 0.0141(7) -0.0138(6)
C15 0.0326(7) 0.0668(11) 0.0692(12) -0.0141(9) 0.0138(8) -0.0139(7)
C16 0.0324(7) 0.0673(11) 0.0696(12) -0.0106(9) 0.0198(8) -0.0053(7)
C17 0.0351(7) 0.0462(8) 0.0500(9) -0.0062(7) 0.0178(7) -0.0028(6)
C18 0.0339(6) 0.0336(7) 0.0338(7) 0.0004(5) 0.0129(6) -0.0051(5)

loop_
_atom_type_symbol
_atom_type_description
_atom_type_scat_dispersion_real
_atom_type_scat_dispersion_imag
_atom_type_scat_source
C C 0.0033 0.0016 'International Tables Vol C Tables 4.2.6.8 and 6.1.1.4'
H H 0.0000 0.0000 'International Tables Vol C Tables 4.2.6.8 and 6.1.1.4'
N N 0.0061 0.0033 'International Tables Vol C Tables 4.2.6.8 and 6.1.1.4'
S S 0.1246 0.1234 'International Tables Vol C Tables 4.2.6.8 and 6.1.1.4'

loop_
_geom_angle_atom_site_label_1
_geom_angle_atom_site_label_2
_geom_angle_atom_site_label_3
_geom_angle
C1 S1 C3 91.23(7)
C3 N1 C2 116.93(12)
C3 N1 C5 122.59(13)
C2 N1 C5 120.25(12)
C3 N2 N3 109.86(11)
C6 N3 N2 115.37(11)
C4' C1 C2 118.7(3)
C4 C1 C2 125.6(2)
C4' C1 S1 124.0(2)
C4 C1 S1 119.8(2)
C2 C1 S1 111.43(12)
N1 C2 C1 107.66(12)
N2 C3 N1 122.84(13)
N2 C3 S1 124.57(10)
N1 C3 S1 112.59(11)
N3 C6 C7 120.92(12)
N3 C6 C18 132.60(12)
C7 C6 C18 106.34(11)
C8 C7 C12 120.85(12)
C8 C7 C6 130.29(12)
C12 C7 C6 108.82(11)
C7 C8 C9 118.59(13)
C10 C9 C8 120.72(13)
C11 C10 C9 120.79(13)
C10 C11 C12 118.89(13)
C11 C12 C7 120.12(12)
C11 C12 C13 131.85(13)
C7 C12 C13 108.00(11)
C14 C13 C18 120.71(13)
C14 C13 C12 130.41(13)
C18 C13 C12 108.88(12)
C13 C14 C15 118.54(15)
C16 C15 C14 120.79(15)
C15 C16 C17 121.33(15)
C18 C17 C16 118.39(15)
C17 C18 C13 120.24(13)
C17 C18 C6 131.82(13)
C13 C18 C6 107.94(12)

loop_
_geom_bond_atom_site_label_1
_geom_bond_atom_site_label_2
_geom_bond_distance
S1 C1 1.7561(17)
S1 C3 1.7575(14)
N1 C3 1.3375(18)
N1 C2 1.441(2)
N1 C5 1.4485(19)
N2 C3 1.3005(18)
N2 N3 1.3821(15)
N3 C6 1.2921(17)
C1 C4' 1.369(5)
C1 C4 1.386(4)
C1 C2 1.491(2)
C6 C7 1.4701(18)
C6 C18 1.4752(18)
C7 C8 1.3822(18)
C7 C12 1.4047(18)
C8 C9 1.3923(19)
C9 C10 1.390(2)
C10 C11 1.387(2)
C11 C12 1.3889(19)
C12 C13 1.4675(19)
C13 C14 1.385(2)
C13 C18 1.4090(19)
C14 C15 1.391(2)
C15 C16 1.381(3)
C16 C17 1.390(2)
C17 C18 1.389(2)

loop_
_geom_torsion_atom_site_label_1
_geom_torsion_atom_site_label_2
_geom_torsion_atom_site_label_3
_geom_torsion_atom_site_label_4
_geom_torsion
C3 N2 N3 C6 179.87(11)
C3 S1 C1 C4' 150.0(4)
C3 S1 C1 C4 -163.5(3)
C3 S1 C1 C2 -2.59(17)
C3 N1 C2 C1 -4.0(2)
C5 N1 C2 C1 -178.62(16)
C4' C1 C2 N1 -150.1(3)
C4 C1 C2 N1 163.7(3)
S1 C1 C2 N1 4.1(2)
N3 N2 C3 N1 179.78(12)
N3 N2 C3 S1 -0.56(16)
C2 N1 C3 N2 -178.08(14)
C5 N1 C3 N2 -3.6(2)
C2 N1 C3 S1 2.22(18)
C5 N1 C3 S1 176.66(12)
C1 S1 C3 N2 -179.37(14)
C1 S1 C3 N1 0.32(14)
N2 N3 C6 C7 -177.04(11)
N2 N3 C6 C18 -2.1(2)
N3 C6 C7 C8 -3.3(2)
C18 C6 C7 C8 -179.46(13)
N3 C6 C7 C12 174.48(11)
C18 C6 C7 C12 -1.64(14)
C12 C7 C8 C9 -1.8(2)
C6 C7 C8 C9 175.79(13)
C7 C8 C9 C10 0.7(2)
C8 C9 C10 C11 0.9(2)
C9 C10 C11 C12 -1.5(2)
C10 C11 C12 C7 0.38(19)
C10 C11 C12 C13 -177.47(14)
C8 C7 C12 C11 1.27(19)
C6 C7 C12 C11 -176.80(11)
C8 C7 C12 C13 179.59(12)
C6 C7 C12 C13 1.52(14)
C11 C12 C13 C14 -2.9(3)
C7 C12 C13 C14 179.09(15)
C11 C12 C13 C18 177.23(14)
C7 C12 C13 C18 -0.82(15)
C18 C13 C14 C15 -0.3(2)
C12 C13 C14 C15 179.84(16)
C13 C14 C15 C16 0.3(3)
C14 C15 C16 C17 0.0(3)
C15 C16 C17 C18 -0.2(3)
C16 C17 C18 C13 0.2(2)
C16 C17 C18 C6 -179.58(15)
C14 C13 C18 C17 0.0(2)
C12 C13 C18 C17 179.93(13)
C14 C13 C18 C6 179.87(13)
C12 C13 C18 C6 -0.22(15)
N3 C6 C18 C17 5.5(3)
C7 C6 C18 C17 -179.05(15)
N3 C6 C18 C13 -174.36(14)
C7 C6 C18 C13 1.12(14)
